data_2215927
loop_
_publ_author_name
'Kumaradhas, P.'
'Sankara Lakshmi, G.'
'Sridhar, B.'
'Paneer Selvam, P.'
'Saravanan, G.'

_publ_section_title
;
 3-[4-(Dimethylamino)benzylideneamino]-2-methylquinazolin-4(3<i>H</i>)-one
;
_journal_coeditor_code HB2537
_journal_issue 11
_journal_name_full 'Acta Crystallographica Section E'
_journal_page_first o4293
_journal_page_last o4293
_journal_paper_doi 10.1107/S1600536807047393
_journal_volume 63
_journal_year 2007
_chemical_formula_iupac 'C18 H18 N4 O'
_chemical_formula_moiety 'C18 H18 N4 O'
_chemical_formula_sum 'C18 H18 N4 O'
_chemical_formula_weight 306.36
_chemical_name_systematic
;
3-[4-(Dimethylamino)benzylideneamino]-2-methylquinazolin-4(3H)-one
;
_space_group_IT_number 2
_symmetry_cell_setting triclinic
_symmetry_space_group_name_Hall '-P 1'
_symmetry_space_group_name_H-M 'P -1'
_audit_creation_method 'WinGX routine CIF_UPDATE'
_cell_angle_alpha 98.198(2)
_cell_angle_beta 103.259(2)
_cell_angle_gamma 112.517(2)
_cell_formula_units_Z 2
_cell_length_a 7.5175(10)
_cell_length_b 9.3631(13)
_cell_length_c 12.7886(17)
_cell_measurement_reflns_used 50
_cell_measurement_temperature 296(2)
_cell_measurement_theta_max 28.0
_cell_measurement_theta_min 1.7
_cell_volume 782.33(18)
_computing_cell_refinement 'SAINT (Bruker, 2001)'
_computing_data_collection 'APEX2 not SMART (Bruker, ????)'
_computing_data_reduction 'SAINT (Bruker, 2001)'
_computing_molecular_graphics 'ORTEP-3 (Farrugia, 1997), PLATON (Spek, 2003)'
_computing_publication_material 'WinGX (Farrugia, 1999)'
_computing_structure_refinement 'SHELXL97 (Sheldrick, 1997)'
_computing_structure_solution 'SHELXS97 (Sheldrick, 1997)'
_diffrn_measured_fraction_theta_full 0.997
_diffrn_measured_fraction_theta_max 0.95
_diffrn_measurement_device_type 'Bruker APEXII CCD'
_diffrn_measurement_method \w
_diffrn_radiation_type MoK\a
_diffrn_radiation_wavelength 0.71073
_diffrn_reflns_av_R_equivalents 0.0205
_diffrn_reflns_limit_h_max 9
_diffrn_reflns_limit_h_min -9
_diffrn_reflns_limit_k_max 12
_diffrn_reflns_limit_k_min -12
_diffrn_reflns_limit_l_max 16
_diffrn_reflns_limit_l_min -16
_diffrn_reflns_number 9011
_diffrn_reflns_theta_full 25
_diffrn_reflns_theta_max 27.96
_diffrn_reflns_theta_min 1.69
_exptl_absorpt_coefficient_mu 0.084
_exptl_absorpt_correction_type none
_exptl_crystal_colour yellow
_exptl_crystal_density_diffrn 1.301
_exptl_crystal_density_method 'not measured'
_exptl_crystal_description block
_exptl_crystal_F_000 324
_exptl_crystal_size_max 0.21
_exptl_crystal_size_mid 0.18
_exptl_crystal_size_min 0.10
_refine_diff_density_max 0.156
_refine_diff_density_min -0.184
_refine_ls_extinction_method none
_refine_ls_goodness_of_fit_ref 1.029
_refine_ls_hydrogen_treatment refall
_refine_ls_matrix_type full
_refine_ls_number_parameters 280
_refine_ls_number_reflns 3582
_refine_ls_number_restraints 0
_refine_ls_restrained_S_all 1.029
_refine_ls_R_factor_gt 0.0491
_refine_ls_shift/su_max 0
_refine_ls_structure_factor_coef Fsqd
_refine_ls_weighting_details 'calc w=1/[\s^2^(Fo^2^)+(0.0824P)^2^+0.0881P] where P=(Fo^2^+2Fc^2^)/3'
_refine_ls_weighting_scheme calc
_refine_ls_wR_factor_ref 0.1495
_reflns_number_gt 2863
_reflns_number_total 3582
_reflns_threshold_expression I>2\s(I)
_cod_data_source_file hb2537.cif
_cod_data_source_block I
_cod_depositor_comments
;
The following automatic conversions were performed:
'_symmetry_cell_setting' value 'Triclinic' changed to 'triclinic'
according to '/home/saulius/struct/CIF-dictionaries/cif_core.dic'
dictionary named 'cif_core.dic' version 2.4.1 from 2010-06-29.

Automatic conversion script
Id: cif_fix_enum 1527 2010-12-29 10:47:43Z saulius 

The following automatic conversions were performed:

'_symmetry_cell_setting' value 'Triclinic' changed to 'triclinic'
according to /home/saulius/struct/CIF-dictionaries/cif_core.dic
dictionary named 'cif_core.dic' version 2.4.1 from 2010-06-29.

Automatic conversion script
Id: cif_fix_values 1715 2011-07-08 13:25:40Z adriana 
;
_cod_database_code 2215927
_cod_database_fobs_code 2215927

loop_
_symmetry_equiv_pos_as_xyz
'x, y, z'
'-x, -y, -z'

loop_
_atom_site_type_symbol
_atom_site_label
_atom_site_fract_x
_atom_site_fract_y
_atom_site_fract_z
_atom_site_U_iso_or_equiv
_atom_site_adp_type
_atom_site_calc_flag
_atom_site_occupancy
C C1 -0.0239(3) 0.7144(2) 0.16094(15) 0.0761(5) Uani d 1
C C2 0.1029(2) 0.63717(16) 0.16193(11) 0.0590(4) Uani d 1
C C3 0.2288(3) 0.66170(16) 0.09561(11) 0.0628(4) Uani d 1
C C4 0.2239(4) 0.7645(2) 0.02596(14) 0.0830(5) Uani d 1
C C5 0.0992(4) 0.8384(2) 0.02555(17) 0.0969(7) Uani d 1
C C6 -0.0240(4) 0.8146(2) 0.09299(16) 0.0937(7) Uani d 1
C C7 0.0971(2) 0.52499(16) 0.23043(11) 0.0574(3) Uani d 1
C C8 0.3481(2) 0.48483(17) 0.15228(11) 0.0584(3) Uani d 1
C C9 0.4731(3) 0.3951(3) 0.14777(16) 0.0759(5) Uani d 1
C C10 0.25148(19) 0.35813(15) 0.37531(11) 0.0494(3) Uani d 1
C C11 0.25379(18) 0.23922(15) 0.43582(10) 0.0468(3) Uani d 1
C C12 0.2940(2) 0.27515(16) 0.55046(11) 0.0513(3) Uani d 1
C C13 0.3045(2) 0.16600(17) 0.61039(11) 0.0536(3) Uani d 1
C C14 0.27102(18) 0.01191(15) 0.55708(10) 0.0482(3) Uani d 1
C C15 0.2322(2) -0.02347(16) 0.44130(11) 0.0539(3) Uani d 1
C C16 0.2239(2) 0.08687(16) 0.38322(11) 0.0532(3) Uani d 1
C C17 0.3175(4) -0.0651(3) 0.73240(15) 0.0841(6) Uani d 1
C C18 0.2354(3) -0.25892(19) 0.55635(16) 0.0678(4) Uani d 1
N N1 0.3542(2) 0.58551(16) 0.09249(10) 0.0669(4) Uani d 1
N N2 0.22998(18) 0.45569(13) 0.22242(9) 0.0528(3) Uani d 1
N N3 0.22249(19) 0.32720(13) 0.27105(9) 0.0566(3) Uani d 1
N N4 0.27461(19) -0.10011(14) 0.61397(10) 0.0593(3) Uani d 1
O O1 -0.01214(18) 0.49096(15) 0.28877(10) 0.0773(4) Uani d 1
H H1 -0.117(3) 0.691(3) 0.2099(18) 0.104(7) Uiso d 1
H H4 0.315(3) 0.783(2) -0.0153(17) 0.085(6) Uiso d 1
H H5 0.097(4) 0.905(3) -0.023(2) 0.119(7) Uiso d 1
H H6 -0.120(4) 0.861(3) 0.0914(19) 0.110(7) Uiso d 1
H H9A 0.385(4) 0.279(3) 0.1317(19) 0.114(7) Uiso d 1
H H9B 0.575(3) 0.424(2) 0.2179(19) 0.097(6) Uiso d 1
H H9C 0.532(3) 0.415(2) 0.0904(17) 0.089(6) Uiso d 1
H H10 0.279(2) 0.4627(18) 0.4204(12) 0.057(4) Uiso d 1
H H12 0.313(2) 0.378(2) 0.5871(13) 0.063(4) Uiso d 1
H H13 0.333(2) 0.1965(19) 0.6874(15) 0.072(5) Uiso d 1
H H15 0.211(2) -0.125(2) 0.4051(13) 0.068(4) Uiso d 1
H H16 0.196(2) 0.0572(19) 0.3046(14) 0.070(4) Uiso d 1
H H17A 0.243(4) -0.015(3) 0.757(2) 0.135(10) Uiso d 1
H H17B 0.455(4) 0.021(3) 0.766(2) 0.126(8) Uiso d 1
H H17C 0.314(4) -0.156(3) 0.757(2) 0.118(7) Uiso d 1
H H18A 0.097(3) -0.314(2) 0.4942(16) 0.088(5) Uiso d 1
H H18B 0.236(4) -0.319(3) 0.6088(19) 0.116(7) Uiso d 1
H H18C 0.336(3) -0.255(2) 0.5189(16) 0.093(6) Uiso d 1

loop_
_atom_site_aniso_label
_atom_site_aniso_U_11
_atom_site_aniso_U_22
_atom_site_aniso_U_33
_atom_site_aniso_U_12
_atom_site_aniso_U_13
_atom_site_aniso_U_23
C1 0.0992(12) 0.0659(9) 0.0662(9) 0.0470(9) 0.0123(9) 0.0144(7)
C2 0.0747(9) 0.0475(7) 0.0453(7) 0.0256(6) 0.0048(6) 0.0090(5)
C3 0.0849(10) 0.0481(7) 0.0441(7) 0.0242(7) 0.0071(6) 0.0122(5)
C4 0.1266(16) 0.0663(10) 0.0574(9) 0.0415(11) 0.0240(10) 0.0282(8)
C5 0.158(2) 0.0683(11) 0.0683(11) 0.0602(13) 0.0138(12) 0.0297(9)
C6 0.1408(19) 0.0795(12) 0.0722(11) 0.0703(13) 0.0122(12) 0.0210(9)
C7 0.0660(8) 0.0531(7) 0.0513(7) 0.0270(6) 0.0121(6) 0.0145(6)
C8 0.0695(8) 0.0597(8) 0.0453(7) 0.0268(7) 0.0162(6) 0.0168(6)
C9 0.0916(12) 0.0981(14) 0.0661(10) 0.0562(11) 0.0376(10) 0.0384(10)
C10 0.0482(7) 0.0472(6) 0.0506(7) 0.0196(5) 0.0122(5) 0.0143(5)
C11 0.0436(6) 0.0477(6) 0.0490(6) 0.0191(5) 0.0128(5) 0.0156(5)
C12 0.0546(7) 0.0479(7) 0.0504(7) 0.0222(6) 0.0152(5) 0.0111(5)
C13 0.0584(7) 0.0575(7) 0.0439(7) 0.0243(6) 0.0145(5) 0.0143(5)
C14 0.0422(6) 0.0523(7) 0.0537(7) 0.0211(5) 0.0160(5) 0.0202(5)
C15 0.0621(8) 0.0482(7) 0.0547(7) 0.0262(6) 0.0193(6) 0.0139(6)
C16 0.0614(8) 0.0533(7) 0.0451(7) 0.0248(6) 0.0158(6) 0.0140(5)
C17 0.1134(16) 0.0731(11) 0.0595(9) 0.0356(12) 0.0155(10) 0.0306(8)
C18 0.0755(10) 0.0576(8) 0.0822(11) 0.0337(8) 0.0294(9) 0.0308(8)
N1 0.0867(9) 0.0676(7) 0.0515(7) 0.0335(7) 0.0240(6) 0.0259(6)
N2 0.0647(7) 0.0482(6) 0.0464(6) 0.0245(5) 0.0152(5) 0.0176(4)
N3 0.0719(7) 0.0502(6) 0.0534(6) 0.0290(5) 0.0197(5) 0.0218(5)
N4 0.0667(7) 0.0593(7) 0.0600(7) 0.0306(6) 0.0209(5) 0.0269(5)
O1 0.0864(8) 0.0928(8) 0.0825(8) 0.0533(7) 0.0408(6) 0.0441(6)

loop_
_atom_type_symbol
_atom_type_description
_atom_type_scat_dispersion_real
_atom_type_scat_dispersion_imag
_atom_type_scat_source
C C 0.0033 0.0016 'International Tables Vol C Tables 4.2.6.8 and 6.1.1.4'
H H 0 0 'International Tables Vol C Tables 4.2.6.8 and 6.1.1.4'
N N 0.0061 0.0033 'International Tables Vol C Tables 4.2.6.8 and 6.1.1.4'
O O 0.0106 0.006 'International Tables Vol C Tables 4.2.6.8 and 6.1.1.4'

loop_
_geom_angle_atom_site_label_1
_geom_angle_atom_site_label_2
_geom_angle_atom_site_label_3
_geom_angle
C6 C1 C2 119.2(2)
C6 C1 H1 122.1(12)
C2 C1 H1 118.6(12)
C3 C2 C1 120.97(14)
C3 C2 C7 119.54(13)
C1 C2 C7 119.46(15)
N1 C3 C2 122.88(12)
N1 C3 C4 118.69(16)
C2 C3 C4 118.40(16)
C5 C4 C3 120.0(2)
C5 C4 H4 123.4(12)
C3 C4 H4 116.5(12)
C4 C5 C6 121.16(17)
C4 C5 H5 118.5(15)
C6 C5 H5 120.4(15)
C1 C6 C5 120.2(2)
C1 C6 H6 116.6(14)
C5 C6 H6 123.0(14)
O1 C7 N2 121.87(12)
O1 C7 C2 124.86(14)
N2 C7 C2 113.27(13)
N1 C8 N2 123.02(13)
N1 C8 C9 119.66(14)
N2 C8 C9 117.33(13)
C8 C9 H9A 109.1(14)
C8 C9 H9B 111.3(12)
H9A C9 H9B 107.1(18)
C8 C9 H9C 108.8(12)
H9A C9 H9C 109.7(18)
H9B C9 H9C 110.8(18)
N3 C10 C11 120.72(12)
N3 C10 H10 123.6(8)
C11 C10 H10 115.6(8)
C12 C11 C16 117.20(11)
C12 C11 C10 120.75(12)
C16 C11 C10 122.01(11)
C13 C12 C11 121.83(12)
C13 C12 H12 120.1(9)
C11 C12 H12 118.0(9)
C12 C13 C14 120.87(12)
C12 C13 H13 118.4(10)
C14 C13 H13 120.7(10)
N4 C14 C13 122.11(12)
N4 C14 C15 120.78(12)
C13 C14 C15 117.12(11)
C16 C15 C14 121.21(12)
C16 C15 H15 120.8(10)
C14 C15 H15 118.0(10)
C15 C16 C11 121.76(12)
C15 C16 H16 118.2(10)
C11 C16 H16 120.1(10)
N4 C17 H17A 112.6(17)
N4 C17 H17B 107.8(15)
H17A C17 H17B 100(2)
N4 C17 H17C 109.6(15)
H17A C17 H17C 117(2)
H17B C17 H17C 108(2)
N4 C18 H18A 111.7(10)
N4 C18 H18B 107.7(14)
H18A C18 H18B 109.7(18)
N4 C18 H18C 111.0(12)
H18A C18 H18C 105.4(16)
H18B C18 H18C 111.3(18)
C8 N1 C3 117.79(13)
C8 N2 C7 123.41(11)
C8 N2 N3 115.22(11)
C7 N2 N3 120.37(11)
C10 N3 N2 115.05(11)
C14 N4 C17 121.49(13)
C14 N4 C18 120.79(13)
C17 N4 C18 117.72(14)

loop_
_geom_bond_atom_site_label_1
_geom_bond_atom_site_label_2
_geom_bond_distance
C1 C6 1.367(3)
C1 C2 1.399(2)
C1 H1 1.03(2)
C2 C3 1.387(2)
C2 C7 1.4552(19)
C3 N1 1.387(2)
C3 C4 1.406(2)
C4 C5 1.362(3)
C4 H4 0.939(19)
C5 C6 1.384(3)
C5 H5 0.95(2)
C6 H6 0.97(2)
C7 O1 1.2171(18)
C7 N2 1.3976(19)
C8 N1 1.2899(17)
C8 N2 1.3848(18)
C8 C9 1.486(2)
C9 H9A 1.00(2)
C9 H9B 0.96(2)
C9 H9C 0.95(2)
C10 N3 1.2718(17)
C10 C11 1.4467(17)
C10 H10 0.982(15)
C11 C12 1.3900(18)
C11 C16 1.3963(18)
C12 C13 1.3768(18)
C12 H12 0.950(16)
C13 C14 1.4044(19)
C13 H13 0.934(17)
C14 N4 1.3641(16)
C14 C15 1.4054(19)
C15 C16 1.3673(18)
C15 H15 0.931(16)
C16 H16 0.955(17)
C17 N4 1.435(2)
C17 H17A 0.94(3)
C17 H17B 0.98(3)
C17 H17C 0.94(3)
C18 N4 1.447(2)
C18 H18A 1.03(2)
C18 H18B 0.94(2)
C18 H18C 0.98(2)
N2 N3 1.4194(14)

loop_
_geom_hbond_atom_site_label_D
_geom_hbond_atom_site_label_H
_geom_hbond_atom_site_label_A
_geom_hbond_site_symmetry_A
_geom_hbond_distance_DH
_geom_hbond_distance_HA
_geom_hbond_distance_DA
_geom_hbond_angle_DHA
C18 H18B O1 2_556 0.94(2) 2.58(3) 3.379(2) 143.0(19)

loop_
_geom_torsion_atom_site_label_1
_geom_torsion_atom_site_label_2
_geom_torsion_atom_site_label_3
_geom_torsion_atom_site_label_4
_geom_torsion
C6 C1 C2 C3 0.4(2)
C6 C1 C2 C7 -177.34(15)
C1 C2 C3 N1 -178.80(13)
C7 C2 C3 N1 -1.1(2)
C1 C2 C3 C4 -0.9(2)
C7 C2 C3 C4 176.80(13)
N1 C3 C4 C5 178.65(16)
C2 C3 C4 C5 0.7(3)
C3 C4 C5 C6 0.1(3)
C2 C1 C6 C5 0.4(3)
C4 C5 C6 C1 -0.7(3)
C3 C2 C7 O1 -177.59(14)
C1 C2 C7 O1 0.1(2)
C3 C2 C7 N2 1.63(18)
C1 C2 C7 N2 179.36(13)
N3 C10 C11 C12 177.24(12)
N3 C10 C11 C16 -0.3(2)
C16 C11 C12 C13 0.07(19)
C10 C11 C12 C13 -177.54(11)
C11 C12 C13 C14 -1.2(2)
C12 C13 C14 N4 -178.04(11)
C12 C13 C14 C15 1.67(19)
N4 C14 C15 C16 178.58(12)
C13 C14 C15 C16 -1.1(2)
C14 C15 C16 C11 0.1(2)
C12 C11 C16 C15 0.5(2)
C10 C11 C16 C15 178.05(12)
N2 C8 N1 C3 -3.0(2)
C9 C8 N1 C3 177.34(15)
C2 C3 N1 C8 1.7(2)
C4 C3 N1 C8 -176.17(14)
N1 C8 N2 C7 3.9(2)
C9 C8 N2 C7 -176.45(15)
N1 C8 N2 N3 172.45(12)
C9 C8 N2 N3 -7.92(19)
O1 C7 N2 C8 176.29(13)
C2 C7 N2 C8 -2.96(19)
O1 C7 N2 N3 8.3(2)
C2 C7 N2 N3 -170.92(11)
C11 C10 N3 N2 -178.16(10)
C8 N2 N3 C10 132.15(13)
C7 N2 N3 C10 -58.94(16)
C13 C14 N4 C17 -1.4(2)
C15 C14 N4 C17 178.90(16)
C13 C14 N4 C18 178.72(13)
C15 C14 N4 C18 -1.0(2)

loop_
_cod_related_entry_id
_cod_related_entry_database
_cod_related_entry_code
1 ChemSpider 5259038
